data_4024453
loop_
_publ_author_name
'Oleg N. Chupakhin'
'Irina A. Utepova'
'Mikhail V. Varaksin'
'Evgeny V. Tretyakov'
'Galina V. Romanenko'
'Dmitry V. Stass'
'Victor I. Ovcharenko'

_publ_section_title
;
SNH Approach in the Synthesis of Nitronyl Nitroxides
;
_journal_name_full 'Journal of Organic Chemistry'
_journal_page_first 2870
_journal_page_last 2872
_journal_paper_doi 10.1021/jo900085s
_journal_volume 74
_journal_year 2009
_chemical_formula_sum 'C16 H18 N3 O3'
_chemical_formula_weight 300.33
_chemical_name_systematic
; 
 4,4,5,5-Tetramethyl-2-(2-oxidoisoquinolin
 -1-yl)-4,5-dihydro-1H-imidazole 3-Oxide 1-Oxyl
;
_space_group_IT_number 14
_symmetry_cell_setting monoclinic
_symmetry_space_group_name_Hall '-P 2ybc'
_symmetry_space_group_name_H-M 'P 1 21/c 1'
_atom_sites_solution_hydrogens geom
_atom_sites_solution_primary direct
_atom_sites_solution_secondary difmap
_audit_creation_method SHELXL-97
_cell_angle_alpha 90.00
_cell_angle_beta 110.187(7)
_cell_angle_gamma 90.00
_cell_formula_units_Z 4
_cell_length_a 12.243(5)
_cell_length_b 11.512(4)
_cell_length_c 11.624(4)
_cell_measurement_reflns_used 1430
_cell_measurement_temperature 218(2)
_cell_measurement_theta_max 22.17
_cell_measurement_theta_min 2.50
_cell_volume 1537.7(10)
_computing_cell_refinement 'Bruker SMART'
_computing_data_collection 'Bruker SMART'
_computing_data_reduction 'Bruker SAINT'
_computing_molecular_graphics 'Bruker SHELXTL'
_computing_publication_material 'Bruker SHELXTL'
_computing_structure_refinement 'SHELXL-97 (Sheldrick, 1997)'
_computing_structure_solution 'SHELXS-97 (Sheldrick, 1990)'
_diffrn_ambient_temperature 218(2)
_diffrn_measured_fraction_theta_full 0.990
_diffrn_measured_fraction_theta_max 0.990
_diffrn_measurement_device_type 'CCD area detector'
_diffrn_measurement_method 'phi and omega scans'
_diffrn_radiation_monochromator graphite
_diffrn_radiation_source 'fine-focus sealed tube'
_diffrn_radiation_type MoK\a
_diffrn_radiation_wavelength 0.71073
_diffrn_reflns_av_R_equivalents 0.1344
_diffrn_reflns_av_sigmaI/netI 0.1027
_diffrn_reflns_limit_h_max 15
_diffrn_reflns_limit_h_min -15
_diffrn_reflns_limit_k_max 14
_diffrn_reflns_limit_k_min -14
_diffrn_reflns_limit_l_max 14
_diffrn_reflns_limit_l_min -14
_diffrn_reflns_number 15114
_diffrn_reflns_theta_full 26.53
_diffrn_reflns_theta_max 26.53
_diffrn_reflns_theta_min 1.77
_exptl_absorpt_coefficient_mu 0.091
_exptl_absorpt_correction_type none
_exptl_crystal_density_diffrn 1.297
_exptl_crystal_density_method 'not measured'
_exptl_crystal_F_000 636
_refine_diff_density_max 0.301
_refine_diff_density_min -0.297
_refine_diff_density_rms 0.061
_refine_ls_extinction_coef 0.005(2)
_refine_ls_extinction_expression Fc^*^=kFc[1+0.001xFc^2^\l^3^/sin(2\q)]^-1/4^
_refine_ls_extinction_method SHELXL
_refine_ls_goodness_of_fit_ref 1.066
_refine_ls_hydrogen_treatment mixed
_refine_ls_matrix_type full
_refine_ls_number_parameters 272
_refine_ls_number_reflns 3180
_refine_ls_number_restraints 0
_refine_ls_restrained_S_all 1.066
_refine_ls_R_factor_all 0.1278
_refine_ls_R_factor_gt 0.0860
_refine_ls_shift/su_max 0.001
_refine_ls_shift/su_mean 0.000
_refine_ls_structure_factor_coef Fsqd
_refine_ls_weighting_details 'calc w=1/[\s^2^(Fo^2^)+(0.0898P)^2^+0.3358P] where P=(Fo^2^+2Fc^2^)/3'
_refine_ls_weighting_scheme calc
_refine_ls_wR_factor_gt 0.1869
_refine_ls_wR_factor_ref 0.2089
_reflns_number_gt 2172
_reflns_number_total 3180
_reflns_threshold_expression >2sigma(I)
_cod_data_source_file jo900085s_si_007.cif
_cod_data_source_block xl2
_cod_depositor_comments
;
The following automatic conversions were performed:
'_symmetry_cell_setting' value 'Monoclinic' changed to 'monoclinic'
according to '/home/saulius/struct/CIF-dictionaries/cif_core.dic'
dictionary named 'cif_core.dic' version 2.4.1 from 2010-06-29.

Automatic conversion script
Id: cif_fix_enum 1527 2010-12-29 10:47:43Z saulius 
;
_cod_original_sg_symbol_H-M P2(1)/c
_cod_database_code 4024453

loop_
_symmetry_equiv_pos_as_xyz
'x, y, z'
'-x, y+1/2, -z+1/2'
'-x, -y, -z'
'x, -y-1/2, z-1/2'

loop_
_atom_site_label
_atom_site_type_symbol
_atom_site_fract_x
_atom_site_fract_y
_atom_site_fract_z
_atom_site_U_iso_or_equiv
_atom_site_adp_type
_atom_site_occupancy
_atom_site_symmetry_multiplicity
_atom_site_calc_flag
_atom_site_refinement_flags
_atom_site_disorder_assembly
_atom_site_disorder_group
O1 O 0.8783(2) 0.3697(2) 0.4021(2) 0.0332(6) Uani 1 1 d . . .
N1 N 0.7745(2) 0.3296(2) 0.3644(3) 0.0265(7) Uani 1 1 d . . .
C1 C 0.6694(3) 0.4075(3) 0.3419(3) 0.0268(8) Uani 1 1 d . . .
C2 C 0.6882(4) 0.4939(4) 0.4452(4) 0.0379(10) Uani 1 1 d . . .
C3 C 0.6569(4) 0.4717(4) 0.2234(4) 0.0384(10) Uani 1 1 d . . .
C4 C 0.5731(3) 0.3141(3) 0.3273(3) 0.0284(8) Uani 1 1 d . . .
C5 C 0.5580(4) 0.2814(4) 0.4490(5) 0.0449(11) Uani 1 1 d . . .
C6 C 0.4562(3) 0.3409(4) 0.2294(5) 0.0423(11) Uani 1 1 d . . .
N2 N 0.6269(2) 0.2115(2) 0.2896(3) 0.0270(7) Uani 1 1 d . . .
O2 O 0.5675(2) 0.1208(2) 0.2419(2) 0.0380(7) Uani 1 1 d . . .
C7 C 0.7422(3) 0.2223(3) 0.3224(3) 0.0255(8) Uani 1 1 d . . .
C8 C 0.8187(3) 0.1306(3) 0.3077(3) 0.0255(8) Uani 1 1 d . . .
C9 C 0.8373(3) 0.0247(3) 0.3752(3) 0.0261(8) Uani 1 1 d . . .
C10 C 0.7847(3) 0.0014(3) 0.4631(3) 0.0307(8) Uani 1 1 d . . .
C11 C 0.8059(4) -0.1024(3) 0.5245(4) 0.0382(9) Uani 1 1 d . . .
C12 C 0.8802(3) -0.1852(3) 0.5030(4) 0.0368(9) Uani 1 1 d . . .
C13 C 0.9335(3) -0.1649(3) 0.4195(4) 0.0362(9) Uani 1 1 d . . .
C14 C 0.9125(3) -0.0599(3) 0.3535(3) 0.0281(8) Uani 1 1 d . . .
C15 C 0.9633(3) -0.0345(3) 0.2632(3) 0.0337(9) Uani 1 1 d . . .
C16 C 0.9401(3) 0.0666(3) 0.2008(4) 0.0311(9) Uani 1 1 d . . .
N3 N 0.8675(2) 0.1487(2) 0.2218(3) 0.0273(7) Uani 1 1 d . . .
O3 O 0.8440(2) 0.2428(2) 0.1562(2) 0.0349(7) Uani 1 1 d . . .
H16 H 0.971(3) 0.086(3) 0.142(3) 0.019(8) Uiso 1 1 d . . .
H13 H 0.991(3) -0.213(3) 0.405(3) 0.032(10) Uiso 1 1 d . . .
H10 H 0.738(3) 0.053(3) 0.482(3) 0.028(9) Uiso 1 1 d . . .
H15 H 1.013(3) -0.091(3) 0.246(3) 0.036(10) Uiso 1 1 d . . .
H22 H 0.618(4) 0.545(4) 0.420(4) 0.070(14) Uiso 1 1 d . . .
H63 H 0.419(3) 0.413(4) 0.251(3) 0.051(12) Uiso 1 1 d . . .
H21 H 0.759(4) 0.542(4) 0.449(4) 0.064(14) Uiso 1 1 d . . .
H33 H 0.588(3) 0.532(3) 0.199(3) 0.042(11) Uiso 1 1 d . . .
H62 H 0.407(3) 0.279(3) 0.223(3) 0.035(10) Uiso 1 1 d . . .
H11 H 0.761(3) -0.121(3) 0.578(3) 0.040(11) Uiso 1 1 d . . .
H53 H 0.523(3) 0.340(3) 0.471(3) 0.031(10) Uiso 1 1 d . . .
H61 H 0.466(3) 0.355(3) 0.150(4) 0.044(12) Uiso 1 1 d . . .
H32 H 0.648(3) 0.414(3) 0.154(3) 0.033(10) Uiso 1 1 d . . .
H31 H 0.725(4) 0.515(3) 0.238(3) 0.043(12) Uiso 1 1 d . . .
H52 H 0.511(4) 0.209(4) 0.432(4) 0.053(12) Uiso 1 1 d . . .
H51 H 0.638(4) 0.267(3) 0.513(4) 0.048(12) Uiso 1 1 d . . .
H12 H 0.885(3) -0.256(3) 0.542(3) 0.040(11) Uiso 1 1 d . . .
H23 H 0.702(3) 0.454(3) 0.517(4) 0.035(11) Uiso 1 1 d . . .

loop_
_atom_site_aniso_label
_atom_site_aniso_U_11
_atom_site_aniso_U_22
_atom_site_aniso_U_33
_atom_site_aniso_U_23
_atom_site_aniso_U_13
_atom_site_aniso_U_12
O1 0.0265(13) 0.0308(14) 0.0416(15) -0.0035(12) 0.0108(11) -0.0057(11)
N1 0.0254(14) 0.0206(14) 0.0342(16) -0.0017(13) 0.0112(12) -0.0005(12)
C1 0.0282(18) 0.0210(17) 0.0315(18) -0.0001(15) 0.0107(15) 0.0042(14)
C2 0.045(3) 0.025(2) 0.045(2) -0.0075(19) 0.017(2) 0.0049(19)
C3 0.046(2) 0.028(2) 0.045(2) 0.0077(19) 0.021(2) 0.0055(19)
C4 0.0256(18) 0.0256(18) 0.0336(19) -0.0027(15) 0.0095(15) 0.0030(14)
C5 0.049(3) 0.041(3) 0.055(3) 0.002(2) 0.031(2) 0.003(2)
C6 0.030(2) 0.031(2) 0.056(3) 0.000(2) 0.003(2) 0.0025(19)
N2 0.0265(15) 0.0199(15) 0.0326(16) -0.0009(12) 0.0077(13) 0.0015(12)
O2 0.0308(13) 0.0210(13) 0.0591(18) -0.0063(12) 0.0117(12) -0.0072(11)
C7 0.0241(17) 0.0228(17) 0.0301(18) 0.0025(15) 0.0101(14) 0.0031(14)
C8 0.0248(17) 0.0227(17) 0.0271(18) -0.0005(14) 0.0064(14) -0.0025(14)
C9 0.0245(17) 0.0237(18) 0.0266(17) -0.0023(14) 0.0044(14) 0.0000(14)
C10 0.034(2) 0.0252(19) 0.035(2) 0.0013(16) 0.0142(16) 0.0062(16)
C11 0.042(2) 0.038(2) 0.034(2) 0.0045(18) 0.0128(18) -0.0022(18)
C12 0.043(2) 0.0201(18) 0.047(2) 0.0081(18) 0.0140(19) 0.0027(17)
C13 0.036(2) 0.0260(19) 0.045(2) -0.0012(18) 0.0107(18) 0.0049(17)
C14 0.0252(17) 0.0233(17) 0.0309(19) -0.0051(15) 0.0036(15) 0.0030(14)
C15 0.0305(19) 0.032(2) 0.040(2) -0.0071(17) 0.0143(17) 0.0061(16)
C16 0.0273(19) 0.033(2) 0.036(2) -0.0037(17) 0.0148(16) 0.0004(16)
N3 0.0278(15) 0.0238(16) 0.0290(16) -0.0016(13) 0.0083(12) 0.0000(12)
O3 0.0426(15) 0.0266(14) 0.0384(14) 0.0091(12) 0.0177(12) 0.0034(11)

loop_
_atom_type_symbol
_atom_type_description
_atom_type_scat_dispersion_real
_atom_type_scat_dispersion_imag
_atom_type_scat_source
C C 0.0033 0.0016 'International Tables Vol C Tables 4.2.6.8 and 6.1.1.4'
H H 0.0000 0.0000 'International Tables Vol C Tables 4.2.6.8 and 6.1.1.4'
N N 0.0061 0.0033 'International Tables Vol C Tables 4.2.6.8 and 6.1.1.4'
O O 0.0106 0.0060 'International Tables Vol C Tables 4.2.6.8 and 6.1.1.4'

loop_
_geom_angle_atom_site_label_1
_geom_angle_atom_site_label_2
_geom_angle_atom_site_label_3
_geom_angle
_geom_angle_site_symmetry_1
_geom_angle_site_symmetry_3
_geom_angle_publ_flag
O1 N1 C7 126.3(3) . . ?
O1 N1 C1 122.0(3) . . ?
C7 N1 C1 110.9(3) . . ?
N1 C1 C2 111.3(3) . . ?
N1 C1 C3 105.0(3) . . ?
C2 C1 C3 109.8(3) . . ?
N1 C1 C4 100.1(2) . . ?
C2 C1 C4 116.1(3) . . ?
C3 C1 C4 113.5(3) . . ?
N2 C4 C6 109.7(3) . . ?
N2 C4 C5 106.4(3) . . ?
C6 C4 C5 110.9(3) . . ?
N2 C4 C1 100.6(3) . . ?
C6 C4 C1 115.0(3) . . ?
C5 C4 C1 113.3(3) . . ?
O2 N2 C7 125.8(3) . . ?
O2 N2 C4 122.0(3) . . ?
C7 N2 C4 111.9(3) . . ?
N2 C7 N1 109.9(3) . . ?
N2 C7 C8 123.8(3) . . ?
N1 C7 C8 126.2(3) . . ?
N3 C8 C9 120.9(3) . . ?
N3 C8 C7 116.3(3) . . ?
C9 C8 C7 122.8(3) . . ?
C10 C9 C14 119.0(3) . . ?
C10 C9 C8 122.4(3) . . ?
C14 C9 C8 118.6(3) . . ?
C11 C10 C9 119.5(4) . . ?
C10 C11 C12 121.3(4) . . ?
C13 C12 C11 120.7(4) . . ?
C12 C13 C14 119.6(4) . . ?
C13 C14 C9 120.0(3) . . ?
C13 C14 C15 122.3(3) . . ?
C9 C14 C15 117.7(3) . . ?
C16 C15 C14 120.6(3) . . ?
C15 C16 N3 121.8(4) . . ?
O3 N3 C8 120.0(3) . . ?
O3 N3 C16 119.6(3) . . ?
C8 N3 C16 120.4(3) . . ?

loop_
_geom_bond_atom_site_label_1
_geom_bond_atom_site_label_2
_geom_bond_distance
_geom_bond_site_symmetry_2
_geom_bond_publ_flag
O1 N1 1.279(3) . ?
N1 C7 1.336(4) . ?
N1 C1 1.515(4) . ?
C1 C2 1.515(5) . ?
C1 C3 1.523(5) . ?
C1 C4 1.561(5) . ?
C4 N2 1.491(4) . ?
C4 C6 1.521(5) . ?
C4 C5 1.535(6) . ?
N2 O2 1.284(3) . ?
N2 C7 1.335(4) . ?
C7 C8 1.460(5) . ?
C8 N3 1.345(4) . ?
C8 C9 1.425(4) . ?
C9 C10 1.410(5) . ?
C9 C14 1.421(5) . ?
C10 C11 1.369(5) . ?
C11 C12 1.398(6) . ?
C12 C13 1.362(6) . ?
C13 C14 1.408(5) . ?
C14 C15 1.423(5) . ?
C15 C16 1.349(5) . ?
C16 N3 1.376(4) . ?
N3 O3 1.299(3) . ?
